data_7003474
loop_
_publ_author_name
'Crossland, Clare J.'
'Evans, Ivana Radosavljevi\'c'
'Evans, John S. O.'

_publ_section_title
;
 Structural chemistry of (PPh4)2M(WS4)2 materials
;
_journal_issue 12
_journal_name_full 'Dalton Transactions'
_journal_page_first 1597
_journal_page_last 1601
_journal_paper_doi 10.1039/b716407f
_journal_year 2008
_chemical_formula_sum 'C192 H160 P8 S32 W8 Zn4'
_space_group_IT_number 14
_symmetry_space_group_name_Hall '-P 2ybc'
_symmetry_space_group_name_H-M 'P 1 21/c 1'
_cell_angle_alpha 90
_cell_angle_beta 109.2386(16)
_cell_angle_gamma 90
_cell_length_a 18.63971(44)
_cell_length_b 15.36930(47)
_cell_length_c 18.98220(53)
_cell_volume 5134.3(2)
_cod_data_source_file b716407f.txt
_cod_data_source_block 2
_cod_original_cell_volume 5134.32(25)
_cod_database_code 7003474

loop_
_symmetry_equiv_pos_as_xyz
'-x, -y, -z'
'-x, y+1/2, -z+1/2'
'x, -y+1/2, z+1/2'
'x, y, z'

loop_
_atom_site_label
_atom_site_type_symbol
_atom_site_symmetry_multiplicity
_atom_site_fract_x
_atom_site_fract_y
_atom_site_fract_z
_atom_site_occupancy
_atom_site_B_iso_or_equiv
W1 W 0 0.18299(30) 0.01952(40) -0.07841(37) 1 9.85(24)
W2 W 0 0.26120(30) 0.37612(46) 0.00789(34) 1 9.85(24)
Zn1 Zn 0 0.22139(67) 0.1941(11) -0.03117(78) 1 6.65(55)
S1 S 0 0.2858(14) 0.0785(23) -0.0465(15) 1 13.27(44)
S2 S 0 0.1678(12) -0.0298(22) -0.1896(16) 1 13.27(44)
S3 S 0 0.1793(14) -0.0875(24) -0.0127(15) 1 13.27(44)
S4 S 0 0.1060(14) 0.1271(23) -0.0649(13) 1 13.27(44)
S5 S 0 0.2531(15) 0.2770(21) 0.0834(19) 1 13.27(44)
S6 S 0 0.2392(15) 0.3202(23) -0.1004(18) 1 13.27(44)
S7 S 0 0.1906(14) 0.4589(22) 0.0178(16) 1 13.27(44)
S8 S 0 0.3823(13) 0.4297(20) 0.0544(16) 1 13.27(44)
P1 P 0 0.88505 0.32731 0.22656 1 8.96(42)
C11 C 0 0.760188 0.2442287 0.1270214 1 8.96(42)
C12 C 0 0.6863514 0.2409259 0.07726912 1 8.96(42)
C13 C 0 0.7447726 0.3967695 0.1470932 1 8.96(42)
C14 C 0 0.670936 0.3934667 0.09734091 1 8.96(42)
C15 C 0 0.7893986 0.3221504 0.1619334 1 8.96(42)
C16 C 0 0.6417254 0.315545 0.06242888 1 8.96(42)
C21 C 0 1.024699 0.3499274 0.2074016 1 8.96(42)
C22 C 0 1.075372 0.3460685 0.1677145 1 8.96(42)
C23 C 0 0.9263518 0.2901387 0.1018976 1 8.96(42)
C24 C 0 0.9770245 0.2862798 0.06221042 1 8.96(42)
C25 C 0 0.9501891 0.3219625 0.1744931 1 8.96(42)
C26 C 0 1.051535 0.3142446 0.09511889 1 8.96(42)
C31 C 0 0.904577 0.5065789 0.3899042 1 8.96(42)
C32 C 0 0.89392 0.4289704 0.3501795 1 8.96(42)
C33 C 0 0.9248969 0.5812692 0.2865958 1 8.96(42)
C35 C 0 0.9200654 0.5827283 0.3581123 1 8.96(42)
C34 C 0 0.9142399 0.5036607 0.2468711 1 8.96(42)
C36 C 0 0.8987515 0.4275113 0.2786629 1 8.96(42)
C41 C 0 0.9860155 0.1279002 0.3642888 1 8.96(42)
C42 C 0 0.9724843 0.1971264 0.3144892 1 8.96(42)
C43 C 0 0.8582997 0.1396529 0.367411 1 8.96(42)
C44 C 0 0.8447685 0.208879 0.3176114 1 8.96(42)
C45 C 0 0.9289232 0.09916349 0.3907497 1 8.96(42)
C46 C 0 0.9018608 0.2376157 0.2911505 1 8.96(42)
H11 H 0 0.7922289 0.1906533 0.1376765 1 8.96(42)
H12 H 0 0.6653786 0.1849792 0.05220278 1 8.96(42)
H13 H 0 0.7657454 0.4527161 0.1721595 1 8.96(42)
H14 H 0 0.6388952 0.4470421 0.08668583 1 8.96(42)
H16 H 0 0.5887118 0.3131737 0.02670746 1 8.96(42)
H21 H 0 1.041814 0.3727765 0.2595242 1 8.96(42)
H22 H 0 1.128869 0.3661469 0.1913423 1 8.96(42)
H23 H 0 0.8728547 0.2700603 0.07826974 1 8.96(42)
H24 H 0 0.9599096 0.2634307 0.01008783 1 8.96(42)
H26 H 0 1.087917 0.311474 0.0666241 1 8.96(42)
H31 H 0 0.901108 0.5076265 0.441252 1 8.96(42)
H32 H 0 0.8827995 0.3742962 0.3730056 1 8.96(42)
H33 H 0 0.9360174 0.6359434 0.2637697 1 8.96(42)
H34 H 0 0.9177088 0.5026131 0.1955232 1 8.96(42)
H35 H 0 0.9277169 0.6384501 0.3866341 1 8.96(42)
H41 H 0 1.036722 0.09882946 0.3810457 1 8.96(42)
H42 H 0 1.013476 0.2177589 0.2954907 1 8.96(42)
H43 H 0 0.8173083 0.1190203 0.3864095 1 8.96(42)
H44 H 0 0.7940619 0.2379498 0.3008545 1 8.96(42)
H45 H 0 0.9386384 0.04946013 0.4265051 1 8.96(42)
P2 P 0 0.53913 0.09191 0.2111 1 8.96(42)
C51 C 0 0.4767277 0.1986353 0.08790909 1 8.96(42)
C52 C 0 0.4622275 0.2234595 0.01409864 1 8.96(42)
C53 C 0 0.5486024 0.075798 0.06928246 1 8.96(42)
C54 C 0 0.5341023 0.1006222 -0.004527997 1 8.96(42)
C55 C 0 0.5199151 0.1248046 0.115501 1 8.96(42)
C56 C 0 0.4909148 0.174453 -0.03211991 1 8.96(42)
C61 C 0 0.6429221 0.1497719 0.3435951 1 8.96(42)
C62 C 0 0.6898788 0.2112299 0.3902645 1 8.96(42)
C63 C 0 0.6036151 0.2561075 0.24517 1 8.96(42)
C64 C 0 0.6505718 0.3175655 0.2918394 1 8.96(42)
C65 C 0 0.5997902 0.1722107 0.2710478 1 8.96(42)
C66 C 0 0.6937037 0.2951267 0.3643867 1 8.96(42)
C71 C 0 0.3837159 0.07792671 0.319445 1 8.96(42)
C72 C 0 0.4516792 0.08458811 0.3045196 1 8.96(42)
C73 C 0 0.3151932 0.06873976 0.1877516 1 8.96(42)
C75 C 0 0.3154729 0.07000253 0.261061 1 8.96(42)
C74 C 0 0.3831565 0.07540116 0.1728262 1 8.96(42)
C76 C 0 0.4513995 0.08332534 0.2312102 1 8.96(42)
C81 C 0 0.6968752 -0.0996166 0.241363 1 8.96(42)
C82 C 0 0.6606723 -0.01923727 0.229406 1 8.96(42)
C83 C 0 0.5825636 -0.1669226 0.2477899 1 8.96(42)
C84 C 0 0.5463607 -0.08654332 0.2358329 1 8.96(42)
C85 C 0 0.6578208 -0.1734593 0.250555 1 8.96(42)
C86 C 0 0.5854151 -0.01270063 0.226641 1 8.96(42)
H51 H 0 0.4561306 0.2338213 0.1210933 1 8.96(42)
H52 H 0 0.4312196 0.276469 -0.005711958 1 8.96(42)
H53 H 0 0.5796104 0.02278857 0.08909305 1 8.96(42)
H54 H 0 0.5546994 0.0654362 -0.03771225 1 8.96(42)
H56 H 0 0.4805039 0.1922764 -0.08511475 1 8.96(42)
H61 H 0 0.6401759 0.08953519 0.362175 1 8.96(42)
H62 H 0 0.7208469 0.1951191 0.4423524 1 8.96(42)
H63 H 0 0.572647 0.2722183 0.1930821 1 8.96(42)
H64 H 0 0.653318 0.3778022 0.2732595 1 8.96(42)
H66 H 0 0.7274179 0.3392526 0.3978947 1 8.96(42)
H71 H 0 0.3839167 0.07883336 0.3720801 1 8.96(42)
H72 H 0 0.5006767 0.09027755 0.3464385 1 8.96(42)
H73 H 0 0.2661957 0.06305031 0.1458327 1 8.96(42)
H74 H 0 0.3829557 0.07449451 0.1201911 1 8.96(42)
H75 H 0 0.2666762 0.06521974 0.2717772 1 8.96(42)
H81 H 0 0.7509088 -0.1043098 0.2433483 1 8.96(42)
H82 H 0 0.6887128 0.03378071 0.2228063 1 8.96(42)
H83 H 0 0.5545231 -0.2199406 0.2543896 1 8.96(42)
H84 H 0 0.4923271 -0.0818501 0.2338477 1 8.96(42)
H85 H 0 0.683814 -0.2311705 0.2591399 1 8.96(42)
